data_7013093
loop_
_publ_author_name
'Daniel D\"onnecke'
'Wolfgang Imhof'

_publ_section_title
;
 The formation of cis- and trans-[Ru(CN)2(CNtBu)4] by reductive
 cleavage of isocyanide ligands; isomer separation by supramolecular
 interactions with various solvents
;
_journal_issue 13
_journal_name_full 'Dalton Trans.'
_journal_page_first 2737
_journal_page_last 2744
_journal_paper_doi 10.1039/b304199a
_journal_year 2003
_chemical_formula_sum 'C23 H37 Cl3 N6 O2 Ru'
_chemical_formula_weight 637.01
_chemical_name_systematic
;
?
;
_space_group_IT_number 61
_symmetry_cell_setting orthorhombic
_symmetry_space_group_name_Hall '-P 2ac 2ab'
_symmetry_space_group_name_H-M 'P b c a'
_atom_sites_solution_hydrogens geom
_atom_sites_solution_primary direct
_atom_sites_solution_secondary difmap
_audit_creation_method SHELXL
_cell_angle_alpha 90.00
_cell_angle_beta 90.00
_cell_angle_gamma 90.00
_cell_formula_units_Z 8
_cell_length_a 16.909(3)
_cell_length_b 18.285(4)
_cell_length_c 22.197(4)
_cell_measurement_temperature 183(2)
_cell_volume 6863(2)
_computing_cell_refinement DENZO
_computing_data_collection COLLECT
_computing_data_reduction DENZO
_computing_molecular_graphics XP
_computing_publication_material XP
_computing_structure_refinement 'SHELXL-93 (Sheldrick, 1993)'
_computing_structure_solution 'SHELXS-86 (Sheldrick, 1990)'
_diffrn_ambient_temperature 183(2)
_diffrn_measurement_device KAPPA-CCD
_diffrn_measurement_method 'phi-scan, omega-scan'
_diffrn_radiation_monochromator graphite
_diffrn_radiation_source 'fine-focus sealed tube'
_diffrn_radiation_type MoK\a
_diffrn_radiation_wavelength 0.71073
_diffrn_reflns_av_R_equivalents 0.1012
_diffrn_reflns_av_sigmaI/netI 0.1490
_diffrn_reflns_limit_h_max 10
_diffrn_reflns_limit_h_min -10
_diffrn_reflns_limit_k_max 22
_diffrn_reflns_limit_k_min -22
_diffrn_reflns_limit_l_max 28
_diffrn_reflns_limit_l_min -28
_diffrn_reflns_number 8908
_diffrn_reflns_theta_max 27.47
_diffrn_reflns_theta_min 1.88
_exptl_absorpt_coefficient_mu 0.716
_exptl_crystal_colour colourless
_exptl_crystal_density_diffrn 1.233
_exptl_crystal_description plate
_exptl_crystal_F_000 2624
_exptl_crystal_size_max 0.5
_exptl_crystal_size_mid 0.1
_exptl_crystal_size_min 0.05
_refine_diff_density_max 0.298
_refine_diff_density_min -0.342
_refine_diff_density_rms 0.073
_refine_ls_extinction_method none
_refine_ls_goodness_of_fit_all 0.973
_refine_ls_goodness_of_fit_obs 1.125
_refine_ls_matrix_type full
_refine_ls_number_parameters 349
_refine_ls_number_reflns 4868
_refine_ls_number_restraints 0
_refine_ls_restrained_S_all 1.004
_refine_ls_restrained_S_obs 1.125
_refine_ls_R_factor_all 0.1528
_refine_ls_R_factor_obs 0.0547
_refine_ls_shift/esd_max -0.001
_refine_ls_shift/esd_mean 0.000
_refine_ls_structure_factor_coef Fsqd
_refine_ls_weighting_details 'w=1/[\s^2^(Fo^2^)+(0.0402P)^2^+0.0000P] where P=(Fo^2^+2Fc^2^)/3'
_refine_ls_weighting_scheme calc
_refine_ls_wR_factor_all 0.1206
_refine_ls_wR_factor_obs 0.0927
_reflns_number_observed 2446
_reflns_number_total 4879
_reflns_observed_criterion >2sigma(I)
_cod_data_source_file b304199a.txt
_cod_data_source_block tt1649
_cod_depositor_comments
;
The following automatic conversions were performed:

'_refine_ls_weighting_scheme' value 'calc
w=1/[\s^2^(Fo^2^)+(0.0402P)^2^+0.0000P] where P=(Fo^2^+2Fc^2^)/3' was
changed to 'calc'. New tag '_refine_ls_weighting_details' was
created. The value of the new tag was set to
'w=1/[\s^2^(Fo^2^)+(0.0402P)^2^+0.0000P] where P=(Fo^2^+2Fc^2^)/3'.

Automatic conversion script
Id: cif_fix_values 3143 2015-03-26 13:38:13Z robertas 
;
_cod_original_cell_volume 6863.0(24)
_cod_original_sg_symbol_H-M Pbca
_cod_database_code 7013093

loop_
_symmetry_equiv_pos_as_xyz
'x, y, z'
'-x+1/2, -y, z+1/2'
'-x, y+1/2, -z+1/2'
'x+1/2, -y+1/2, -z'
'-x, -y, -z'
'x-1/2, y, -z-1/2'
'x, -y-1/2, z-1/2'
'-x-1/2, y-1/2, z'

loop_
_atom_site_aniso_label
_atom_site_aniso_U_11
_atom_site_aniso_U_22
_atom_site_aniso_U_33
_atom_site_aniso_U_23
_atom_site_aniso_U_13
_atom_site_aniso_U_12
Ru1 0.0270(6) 0.0297(2) 0.0317(2) -0.0016(2) 0.0013(3) 0.0033(3)
C1 0.032(8) 0.034(3) 0.025(4) 0.000(3) -0.004(3) -0.005(4)
N1 0.023(7) 0.047(3) 0.044(4) 0.000(3) 0.014(4) 0.013(3)
C2 0.041(9) 0.063(5) 0.042(5) 0.011(4) 0.015(5) 0.029(5)
C3 0.088(18) 0.050(8) 0.104(11) 0.034(8) 0.068(11) 0.033(10)
C4 0.071(18) 0.297(31) 0.035(8) -0.037(12) 0.000(8) 0.058(18)
C5 0.066(17) 0.078(8) 0.136(14) -0.022(8) 0.070(12) -0.027(9)
C6 0.029(8) 0.038(4) 0.045(4) 0.004(3) 0.000(4) 0.010(3)
N2 0.041(6) 0.043(3) 0.045(4) 0.006(3) -0.002(3) 0.003(3)
C7 0.036(9) 0.056(4) 0.037(4) 0.017(3) -0.007(4) -0.003(4)
C8 0.112(12) 0.115(7) 0.081(6) 0.043(5) -0.042(6) -0.063(7)
C9 0.067(11) 0.118(7) 0.053(5) 0.017(4) -0.011(5) 0.008(7)
C10 0.124(12) 0.093(6) 0.044(4) 0.018(5) 0.011(5) 0.022(6)
C11 0.034(7) 0.033(4) 0.037(4) 0.005(3) 0.008(4) 0.007(4)
N3 0.039(7) 0.033(3) 0.051(4) 0.000(3) 0.003(3) -0.002(3)
C12 0.033(9) 0.028(3) 0.058(5) -0.005(3) -0.011(5) -0.003(4)
C13 0.106(12) 0.038(4) 0.093(6) 0.001(4) -0.034(6) 0.001(5)
C14 0.086(10) 0.068(5) 0.057(5) -0.016(4) 0.010(5) -0.009(5)
C15 0.066(11) 0.054(4) 0.069(6) 0.004(4) -0.008(6) -0.011(5)
C16 0.027(9) 0.030(3) 0.040(4) -0.007(3) -0.003(4) -0.006(4)
N4 0.025(7) 0.044(3) 0.057(4) -0.004(3) 0.015(4) 0.004(4)
C17 0.015(8) 0.053(4) 0.061(5) 0.001(3) 0.011(5) 0.002(4)
C18 0.052(10) 0.099(6) 0.072(6) 0.025(5) 0.014(6) 0.020(6)
C19 0.037(9) 0.090(5) 0.065(5) 0.025(4) 0.021(4) 0.007(5)
C20 0.106(13) 0.095(6) 0.131(8) -0.077(6) 0.068(7) -0.044(6)
C21 0.026(8) 0.035(3) 0.039(4) -0.011(3) 0.007(4) -0.002(3)
N5 0.041(6) 0.057(3) 0.045(4) 0.001(3) -0.005(3) -0.005(3)
C22 0.027(7) 0.043(4) 0.031(4) -0.001(3) -0.004(4) 0.005(4)
N6 0.031(6) 0.041(3) 0.045(3) -0.003(3) -0.011(3) -0.002(3)
C23 0.061(9) 0.044(4) 0.065(5) 0.011(4) 0.018(5) -0.004(4)
Cl1 0.067(3) 0.0711(13) 0.084(2) 0.0194(11) 0.0038(14) 0.0192(13)
Cl2 0.067(3) 0.095(2) 0.113(2) 0.0326(13) 0.002(2) -0.015(2)
Cl3 0.129(4) 0.093(2) 0.098(2) -0.0065(13) 0.032(2) 0.033(2)
O1 0.090(7) 0.083(3) 0.059(3) -0.016(3) 0.020(3) -0.031(3)
O2 0.067(7) 0.093(4) 0.078(4) 0.010(3) -0.006(3) -0.015(4)

loop_
_atom_site_label
_atom_site_type_symbol
_atom_site_fract_x
_atom_site_fract_y
_atom_site_fract_z
_atom_site_U_iso_or_equiv
_atom_site_thermal_displace_type
_atom_site_occupancy
_atom_site_calc_flag
_atom_site_refinement_flags
_atom_site_disorder_group
Ru1 Ru 0.13930(4) 0.23737(2) 0.36190(2) 0.0295(2) Uani 1 d . .
C1 C 0.0389(5) 0.2676(3) 0.4042(3) 0.030(2) Uani 1 d . .
N1 N -0.0163(5) 0.2820(3) 0.4317(3) 0.038(2) Uani 1 d . .
C2 C -0.0864(6) 0.2975(4) 0.4659(3) 0.049(2) Uani 1 d . .
C3 C -0.1284(11) 0.3608(7) 0.4409(7) 0.081(7) Uani 0.70(2) d P 1
H3A H -0.0914(14) 0.4016(14) 0.4359(31) 0.101(14) Uiso 0.70(2) calc PR 1
H3B H -0.1709(29) 0.3753(25) 0.4684(17) 0.101(14) Uiso 0.70(2) calc PR 1
H3C H -0.1510(38) 0.3477(14) 0.4017(16) 0.101(14) Uiso 0.70(2) calc PR 1
C4 C -0.0673(11) 0.3014(13) 0.5299(5) 0.134(11) Uani 0.70(2) d P 1
H4A H -0.0305(35) 0.3419(30) 0.5370(7) 0.101(14) Uiso 0.70(2) calc PR 1
H4B H -0.0429(42) 0.2554(21) 0.5427(9) 0.101(14) Uiso 0.70(2) calc PR 1
H4C H -0.1159(12) 0.3096(41) 0.5530(6) 0.101(14) Uiso 0.70(2) calc PR 1
C5 C -0.1445(10) 0.2291(6) 0.4576(7) 0.093(7) Uani 0.70(2) d P 1
H5A H -0.1587(35) 0.2241(24) 0.4150(9) 0.101(14) Uiso 0.70(2) calc PR 1
H5B H -0.1925(19) 0.2368(18) 0.4816(26) 0.101(14) Uiso 0.70(2) calc PR 1
H5C H -0.1178(17) 0.1844(8) 0.4713(29) 0.101(14) Uiso 0.70(2) calc PR 1
C3X C -0.1448(35) 0.3269(25) 0.4328(22) 0.108(19) Uiso 0.30(2) d P 2
H3D H -0.1724(75) 0.2880(27) 0.4108(67) 0.101(14) Uiso 0.30(2) calc PR 2
H3E H -0.1225(36) 0.3619(75) 0.4041(57) 0.101(14) Uiso 0.30(2) calc PR 2
H3F H -0.1822(66) 0.3521(87) 0.4594(22) 0.101(14) Uiso 0.30(2) calc PR 2
C4X C -0.0591(24) 0.3744(16) 0.5036(16) 0.090(12) Uiso 0.30(2) d P 2
H4D H -0.0032(33) 0.3708(46) 0.5150(72) 0.101(14) Uiso 0.30(2) calc PR 2
H4E H -0.0915(72) 0.3795(56) 0.5400(48) 0.101(14) Uiso 0.30(2) calc PR 2
H4F H -0.0669(110) 0.4171(19) 0.4777(35) 0.101(14) Uiso 0.30(2) calc PR 2
C5X C -0.0982(24) 0.2459(17) 0.5069(16) 0.076(12) Uiso 0.30(2) d P 2
H5D H -0.0749(109) 0.1999(37) 0.4929(49) 0.101(14) Uiso 0.30(2) calc PR 2
H5E H -0.1551(25) 0.2393(80) 0.5132(70) 0.101(14) Uiso 0.30(2) calc PR 2
H5F H -0.0732(117) 0.2604(61) 0.5449(35) 0.101(14) Uiso 0.30(2) calc PR 2
C6 C 0.1105(5) 0.2821(3) 0.2824(3) 0.037(2) Uani 1 d . .
N2 N 0.0999(4) 0.3048(3) 0.2346(2) 0.043(2) Uani 1 d . .
C7 C 0.0960(6) 0.3304(4) 0.1727(3) 0.043(2) Uani 1 d . .
C8 C 0.1519(7) 0.3932(5) 0.1661(4) 0.103(4) Uani 1 d . .
H8A H 0.2060(7) 0.3763(7) 0.1734(21) 0.098(10) Uiso 1 calc R .
H8B H 0.1383(18) 0.4314(11) 0.1953(15) 0.098(10) Uiso 1 calc R .
H8C H 0.1480(23) 0.4130(18) 0.1252(8) 0.098(10) Uiso 1 calc R .
C9 C 0.0135(7) 0.3533(5) 0.1599(3) 0.079(3) Uani 1 d . .
H9A H -0.0224(7) 0.3123(8) 0.1673(19) 0.098(10) Uiso 1 calc R .
H9B H 0.0093(9) 0.3686(23) 0.1177(6) 0.098(10) Uiso 1 calc R .
H9C H -0.0007(11) 0.3943(16) 0.1862(14) 0.098(10) Uiso 1 calc R .
C10 C 0.1189(7) 0.2669(4) 0.1327(3) 0.087(4) Uani 1 d . .
H10A H 0.0823(18) 0.2262(12) 0.1394(18) 0.098(10) Uiso 1 calc R .
H10B H 0.1729(11) 0.2513(19) 0.1425(17) 0.098(10) Uiso 1 calc R .
H10C H 0.1165(33) 0.2822(10) 0.0905(3) 0.098(10) Uiso 1 calc R .
C11 C 0.1927(5) 0.3296(3) 0.3902(3) 0.035(2) Uani 1 d . .
N3 N 0.2212(4) 0.3818(3) 0.4072(2) 0.041(2) Uani 1 d . .
C12 C 0.2532(6) 0.4516(3) 0.4298(3) 0.040(2) Uani 1 d . .
C13 C 0.2148(6) 0.5113(3) 0.3934(4) 0.079(4) Uani 1 d . .
H13A H 0.1576(7) 0.5113(16) 0.4009(15) 0.082(9) Uiso 1 calc R .
H13B H 0.2247(23) 0.5029(14) 0.3505(4) 0.082(9) Uiso 1 calc R .
H13C H 0.2369(20) 0.5587(4) 0.4053(15) 0.082(9) Uiso 1 calc R .
C14 C 0.2341(6) 0.4576(4) 0.4955(3) 0.071(3) Uani 1 d . .
H14A H 0.1766(6) 0.4610(23) 0.5007(3) 0.082(9) Uiso 1 calc R .
H14B H 0.2592(22) 0.5014(14) 0.5121(5) 0.082(9) Uiso 1 calc R .
H14C H 0.2538(23) 0.4142(13) 0.5167(4) 0.082(9) Uiso 1 calc R .
C15 C 0.3413(7) 0.4501(4) 0.4199(3) 0.063(3) Uani 1 d . .
H15A H 0.3523(7) 0.4444(19) 0.3768(4) 0.082(9) Uiso 1 calc R .
H15B H 0.3643(7) 0.4089(12) 0.4421(13) 0.082(9) Uiso 1 calc R .
H15C H 0.3645(7) 0.4959(9) 0.4343(15) 0.082(9) Uiso 1 calc R .
C16 C 0.2371(5) 0.2024(3) 0.3204(3) 0.032(2) Uani 1 d . .
N4 N 0.2918(5) 0.1836(3) 0.2937(3) 0.042(2) Uani 1 d . .
C17 C 0.3592(5) 0.1623(3) 0.2571(3) 0.043(2) Uani 1 d . .
C18 C 0.4276(6) 0.1425(4) 0.2987(4) 0.074(3) Uani 1 d . .
H18A H 0.4293(19) 0.1770(17) 0.3325(12) 0.121(11) Uiso 1 calc R .
H18B H 0.4774(7) 0.1451(27) 0.2763(7) 0.121(11) Uiso 1 calc R .
H18C H 0.4201(16) 0.0928(11) 0.3142(18) 0.121(11) Uiso 1 calc R .
C19 C 0.3824(5) 0.2282(4) 0.2199(3) 0.064(3) Uani 1 d . .
H19A H 0.3941(34) 0.2693(10) 0.2467(3) 0.121(11) Uiso 1 calc R .
H19B H 0.3387(13) 0.2414(19) 0.1930(18) 0.121(11) Uiso 1 calc R .
H19C H 0.4293(20) 0.2165(11) 0.1959(20) 0.121(11) Uiso 1 calc R .
C20 C 0.3351(7) 0.0995(4) 0.2190(4) 0.111(5) Uani 1 d . .
H20A H 0.3162(34) 0.0596(13) 0.2448(4) 0.121(11) Uiso 1 calc R .
H20B H 0.3805(10) 0.0826(20) 0.1954(20) 0.121(11) Uiso 1 calc R .
H20C H 0.2926(23) 0.1147(10) 0.1917(19) 0.121(11) Uiso 1 calc R .
C21 C 0.1728(4) 0.1865(3) 0.4402(3) 0.033(2) Uani 1 d . .
N5 N 0.1900(4) 0.1572(3) 0.4836(3) 0.048(2) Uani 1 d . .
C22 C 0.0836(5) 0.1419(3) 0.3365(3) 0.034(2) Uani 1 d . .
N6 N 0.0529(4) 0.0892(3) 0.3230(2) 0.039(2) Uani 1 d . .
C23 C -0.0803(5) 0.4960(3) 0.2944(3) 0.057(3) Uani 1 d . .
H23A H -0.0619(5) 0.5276(3) 0.2604(3) 0.044(18) Uiso 1 calc R .
Cl1 Cl -0.0004(2) 0.44358(10) 0.32024(10) 0.0742(8) Uani 1 d . .
Cl2 Cl -0.1558(2) 0.43879(12) 0.26850(11) 0.0916(9) Uani 1 d . .
Cl3 Cl -0.1148(2) 0.55202(12) 0.35282(11) 0.1067(11) Uani 1 d . .
O1 O 0.0444(4) 0.0878(3) 0.5214(2) 0.077(2) Uani 1 d . .
O2 O -0.0522(4) 0.0509(3) 0.4259(2) 0.079(2) Uani 1 d . .

loop_
_atom_type_symbol
_atom_type_description
_atom_type_scat_dispersion_real
_atom_type_scat_dispersion_imag
_atom_type_scat_source
C C 0.0033 0.0016 'International Tables Vol C Tables 4.2.6.8 and 6.1.1.4'
H H 0.0000 0.0000 'International Tables Vol C Tables 4.2.6.8 and 6.1.1.4'
N N 0.0061 0.0033 'International Tables Vol C Tables 4.2.6.8 and 6.1.1.4'
Cl Cl 0.1484 0.1585 'International Tables Vol C Tables 4.2.6.8 and 6.1.1.4'
Ru Ru -1.2594 0.8363 'International Tables Vol C Tables 4.2.6.8 and 6.1.1.4'
O O 0.0106 0.0060 'International Tables Vol C Tables 4.2.6.8 and 6.1.1.4'

loop_
_geom_angle_atom_site_label_1
_geom_angle_atom_site_label_2
_geom_angle_atom_site_label_3
_geom_angle
_geom_angle_site_symmetry_1
_geom_angle_site_symmetry_3
_geom_angle_publ_flag
C16 Ru1 C6 85.7(3) . . ?
C16 Ru1 C11 92.3(3) . . ?
C6 Ru1 C11 92.4(2) . . ?
C16 Ru1 C1 177.2(2) . . ?
C6 Ru1 C1 95.4(3) . . ?
C11 Ru1 C1 90.2(3) . . ?
C16 Ru1 C21 91.0(3) . . ?
C6 Ru1 C21 176.2(2) . . ?
C11 Ru1 C21 89.5(2) . . ?
C1 Ru1 C21 87.9(3) . . ?
C16 Ru1 C22 88.9(3) . . ?
C6 Ru1 C22 89.7(2) . . ?
C11 Ru1 C22 177.7(2) . . ?
C1 Ru1 C22 88.6(3) . . ?
C21 Ru1 C22 88.5(2) . . ?
N1 C1 Ru1 175.1(6) . . ?
C1 N1 C2 178.1(7) . . ?
C5X C2 C3X 123.3(29) . . ?
C3 C2 C4 115.9(11) . . ?
C5X C2 N1 110.3(17) . . ?
C3X C2 N1 113.4(22) . . ?
C3 C2 N1 110.9(7) . . ?
C4 C2 N1 110.1(9) . . ?
C3 C2 C5 106.0(12) . . ?
C4 C2 C5 106.6(11) . . ?
N1 C2 C5 106.9(7) . . ?
C5X C2 C4X 106.9(19) . . ?
C3X C2 C4X 98.0(21) . . ?
N1 C2 C4X 101.6(15) . . ?
C2 C3 H3A 109.5(9) . . ?
C2 C3 H3B 109.5(6) . . ?
H3A C3 H3B 109.5 . . ?
C2 C3 H3C 109.5(8) . . ?
H3A C3 H3C 109.5 . . ?
H3B C3 H3C 109.5 . . ?
C2 C4 H4A 109.5(10) . . ?
C2 C4 H4B 109.5(9) . . ?
H4A C4 H4B 109.5 . . ?
C2 C4 H4C 109.5(7) . . ?
H4A C4 H4C 109.5 . . ?
H4B C4 H4C 109.5 . . ?
C2 C5 H5A 109.5(6) . . ?
C2 C5 H5B 109.5(5) . . ?
H5A C5 H5B 109.5 . . ?
C2 C5 H5C 109.5(7) . . ?
H5A C5 H5C 109.5 . . ?
H5B C5 H5C 109.5 . . ?
C2 C3X H3D 109.5(20) . . ?
C2 C3X H3E 109.5(22) . . ?
H3D C3X H3E 109.5 . . ?
C2 C3X H3F 109.5(21) . . ?
H3D C3X H3F 109.47(7) . . ?
H3E C3X H3F 109.47(6) . . ?
C2 C4X H4D 109.5(14) . . ?
C2 C4X H4E 109.5(13) . . ?
H4D C4X H4E 109.5 . . ?
C2 C4X H4F 109.5(13) . . ?
H4D C4X H4F 109.47(7) . . ?
H4E C4X H4F 109.5 . . ?
C2 C5X H5D 109.5(16) . . ?
C2 C5X H5E 109.5(18) . . ?
H5D C5X H5E 109.5 . . ?
C2 C5X H5F 109.5(17) . . ?
H5D C5X H5F 109.47(6) . . ?
H5E C5X H5F 109.5 . . ?
N2 C6 Ru1 173.9(6) . . ?
C6 N2 C7 173.1(7) . . ?
N2 C7 C9 108.4(7) . . ?
N2 C7 C8 108.2(6) . . ?
C9 C7 C8 110.9(7) . . ?
N2 C7 C10 107.3(5) . . ?
C9 C7 C10 110.2(7) . . ?
C8 C7 C10 111.7(8) . . ?
C7 C8 H8A 109.5(6) . . ?
C7 C8 H8B 109.5(5) . . ?
H8A C8 H8B 109.5 . . ?
C7 C8 H8C 109.5(4) . . ?
H8A C8 H8C 109.5 . . ?
H8B C8 H8C 109.5 . . ?
C7 C9 H9A 109.5(4) . . ?
C7 C9 H9B 109.5(4) . . ?
H9A C9 H9B 109.5 . . ?
C7 C9 H9C 109.5(4) . . ?
H9A C9 H9C 109.5 . . ?
H9B C9 H9C 109.5 . . ?
C7 C10 H10A 109.5(5) . . ?
C7 C10 H10B 109.5(5) . . ?
H10A C10 H10B 109.5 . . ?
C7 C10 H10C 109.5(4) . . ?
H10A C10 H10C 109.5 . . ?
H10B C10 H10C 109.5 . . ?
N3 C11 Ru1 178.1(6) . . ?
C11 N3 C12 176.4(8) . . ?
N3 C12 C14 108.4(6) . . ?
N3 C12 C15 107.3(6) . . ?
C14 C12 C15 111.0(7) . . ?
N3 C12 C13 106.7(6) . . ?
C14 C12 C13 112.0(7) . . ?
C15 C12 C13 111.2(7) . . ?
C12 C13 H13A 109.5(6) . . ?
C12 C13 H13B 109.5(4) . . ?
H13A C13 H13B 109.5 . . ?
C12 C13 H13C 109.5(4) . . ?
H13A C13 H13C 109.5 . . ?
H13B C13 H13C 109.5 . . ?
C12 C14 H14A 109.5(5) . . ?
C12 C14 H14B 109.5(4) . . ?
H14A C14 H14B 109.5 . . ?
C12 C14 H14C 109.5(4) . . ?
H14A C14 H14C 109.5 . . ?
H14B C14 H14C 109.5 . . ?
C12 C15 H15A 109.5(4) . . ?
C12 C15 H15B 109.5(4) . . ?
H15A C15 H15B 109.5 . . ?
C12 C15 H15C 109.5(3) . . ?
H15A C15 H15C 109.5 . . ?
H15B C15 H15C 109.5 . . ?
N4 C16 Ru1 176.4(7) . . ?
C16 N4 C17 176.7(7) . . ?
N4 C17 C20 108.2(7) . . ?
N4 C17 C19 107.1(6) . . ?
C20 C17 C19 112.2(7) . . ?
N4 C17 C18 108.6(6) . . ?
C20 C17 C18 111.8(7) . . ?
C19 C17 C18 108.8(7) . . ?
C17 C18 H18A 109.5(4) . . ?
C17 C18 H18B 109.5(5) . . ?
H18A C18 H18B 109.5 . . ?
C17 C18 H18C 109.5(4) . . ?
H18A C18 H18C 109.5 . . ?
H18B C18 H18C 109.5 . . ?
C17 C19 H19A 109.5(4) . . ?
C17 C19 H19B 109.5(5) . . ?
H19A C19 H19B 109.5 . . ?
C17 C19 H19C 109.5(4) . . ?
H19A C19 H19C 109.5 . . ?
H19B C19 H19C 109.5 . . ?
C17 C20 H20A 109.5(5) . . ?
C17 C20 H20B 109.5(5) . . ?
H20A C20 H20B 109.5 . . ?
C17 C20 H20C 109.5(6) . . ?
H20A C20 H20C 109.5 . . ?
H20B C20 H20C 109.5 . . ?
N5 C21 Ru1 178.5(6) . . ?
N6 C22 Ru1 179.4(6) . . ?
Cl2 C23 Cl3 110.5(5) . . ?
Cl2 C23 Cl1 110.1(3) . . ?
Cl3 C23 Cl1 109.6(4) . . ?
Cl2 C23 H23A 108.9(2) . . ?
Cl3 C23 H23A 108.9(2) . . ?
Cl1 C23 H23A 108.9(3) . . ?

loop_
_geom_bond_atom_site_label_1
_geom_bond_atom_site_label_2
_geom_bond_distance
_geom_bond_site_symmetry_2
_geom_bond_publ_flag
Ru1 C16 1.997(9) . ?
Ru1 C6 2.005(7) . ?
Ru1 C11 2.012(7) . ?
Ru1 C1 2.017(9) . ?
Ru1 C21 2.051(7) . ?
Ru1 C22 2.062(7) . ?
C1 N1 1.145(9) . ?
N1 C2 1.436(10) . ?
C2 C5X 1.33(3) . ?
C2 C3X 1.34(5) . ?
C2 C3 1.47(2) . ?
C2 C4 1.459(13) . ?
C2 C5 1.602(15) . ?
C2 C4X 1.70(3) . ?
C3 H3A 0.98 . ?
C3 H3B 0.98 . ?
C3 H3C 0.98 . ?
C4 H4A 0.98 . ?
C4 H4B 0.98 . ?
C4 H4C 0.98 . ?
C5 H5A 0.98 . ?
C5 H5B 0.98 . ?
C5 H5C 0.98 . ?
C3X H3D 0.98 . ?
C3X H3E 0.98 . ?
C3X H3F 0.98 . ?
C4X H4D 0.98 . ?
C4X H4E 0.98 . ?
C4X H4F 0.98 . ?
C5X H5D 0.98 . ?
C5X H5E 0.98 . ?
C5X H5F 0.98 . ?
C6 N2 1.154(7) . ?
N2 C7 1.452(8) . ?
C7 C9 1.483(11) . ?
C7 C8 1.495(10) . ?
C7 C10 1.512(9) . ?
C8 H8A 0.98 . ?
C8 H8B 0.98 . ?
C8 H8C 0.98 . ?
C9 H9A 0.98 . ?
C9 H9B 0.98 . ?
C9 H9C 0.98 . ?
C10 H10A 0.98 . ?
C10 H10B 0.98 . ?
C10 H10C 0.98 . ?
C11 N3 1.135(7) . ?
N3 C12 1.473(8) . ?
C12 C14 1.498(9) . ?
C12 C15 1.506(11) . ?
C12 C13 1.507(9) . ?
C13 H13A 0.98 . ?
C13 H13B 0.98 . ?
C13 H13C 0.98 . ?
C14 H14A 0.98 . ?
C14 H14B 0.98 . ?
C14 H14C 0.98 . ?
C15 H15A 0.98 . ?
C15 H15B 0.98 . ?
C15 H15C 0.98 . ?
C16 N4 1.153(9) . ?
N4 C17 1.453(10) . ?
C17 C20 1.483(9) . ?
C17 C19 1.512(9) . ?
C17 C18 1.524(11) . ?
C18 H18A 0.98 . ?
C18 H18B 0.98 . ?
C18 H18C 0.98 . ?
C19 H19A 0.98 . ?
C19 H19B 0.98 . ?
C19 H19C 0.98 . ?
C20 H20A 0.98 . ?
C20 H20B 0.98 . ?
C20 H20C 0.98 . ?
C21 N5 1.140(7) . ?
C22 N6 1.136(7) . ?
C23 Cl2 1.748(8) . ?
C23 Cl3 1.752(7) . ?
C23 Cl1 1.752(9) . ?
C23 H23A 1.00 . ?
